data_4511932
loop_
_publ_author_name
'Banerjee, Kaustuv'
'Roy, Sandipan'
'Biradha, Kumar'

_publ_section_title
;
 Design, Synthesis, and Photoluminescence Properties of One-, Two-, and
 Three-Dimensional Coordination Polymers: Anion-Assisted Argentophillic
 Interactions as Building Blocks
;
_journal_issue 10
_journal_name_full 'Crystal Growth &amp; Design'
_journal_page_first 5164
_journal_paper_doi 10.1021/cg500898c
_journal_volume 14
_journal_year 2014
_chemical_formula_sum 'C56 H60 Ag3 N7 O17 S2'
_chemical_formula_weight 1490.84
_chemical_name_systematic
; 
 ? 
;
_space_group_IT_number 2
_symmetry_cell_setting triclinic
_symmetry_space_group_name_Hall '-P 1'
_symmetry_space_group_name_H-M 'P -1'
_atom_sites_solution_hydrogens geom
_atom_sites_solution_primary direct
_atom_sites_solution_secondary difmap
_audit_creation_method SHELXL-97
_cell_angle_alpha 114.498(4)
_cell_angle_beta 99.310(4)
_cell_angle_gamma 100.904(3)
_cell_formula_units_Z 1
_cell_length_a 7.4241(7)
_cell_length_b 14.8914(14)
_cell_length_c 14.959(2)
_cell_measurement_temperature 293(2)
_cell_volume 1423.3(3)
_computing_structure_refinement 'SHELXL-97 (Sheldrick, 1997)'
_computing_structure_solution 'SHELXS-97 (Sheldrick, 1990)'
_diffrn_ambient_temperature 293(2)
_diffrn_measured_fraction_theta_full 0.988
_diffrn_measured_fraction_theta_max 0.988
_diffrn_radiation_monochromator graphite
_diffrn_radiation_source 'fine-focus sealed tube'
_diffrn_radiation_type MoK\a
_diffrn_radiation_wavelength 0.71073
_diffrn_reflns_av_R_equivalents 0.0548
_diffrn_reflns_av_sigmaI/netI 0.0671
_diffrn_reflns_limit_h_max 8
_diffrn_reflns_limit_h_min -8
_diffrn_reflns_limit_k_max 18
_diffrn_reflns_limit_k_min -18
_diffrn_reflns_limit_l_max 18
_diffrn_reflns_limit_l_min -17
_diffrn_reflns_number 16017
_diffrn_reflns_theta_full 25.50
_diffrn_reflns_theta_max 25.50
_diffrn_reflns_theta_min 1.62
_exptl_absorpt_coefficient_mu 1.174
_exptl_crystal_colour 'Dark Yellow'
_exptl_crystal_density_diffrn 1.739
_exptl_crystal_density_method 'not measured'
_exptl_crystal_description Block
_exptl_crystal_F_000 754
_exptl_crystal_size_max 0.28
_exptl_crystal_size_mid 0.23
_exptl_crystal_size_min 0.20
_refine_diff_density_max 0.951
_refine_diff_density_min -0.581
_refine_diff_density_rms 0.117
_refine_ls_extinction_method none
_refine_ls_goodness_of_fit_ref 2.250
_refine_ls_hydrogen_treatment constr
_refine_ls_matrix_type full
_refine_ls_number_parameters 347
_refine_ls_number_reflns 5221
_refine_ls_number_restraints 0
_refine_ls_restrained_S_all 2.250
_refine_ls_R_factor_all 0.1225
_refine_ls_R_factor_gt 0.0672
_refine_ls_shift/su_max 0.030
_refine_ls_shift/su_mean 0.001
_refine_ls_structure_factor_coef Fsqd
_refine_ls_weighting_details 'calc w=1/[\s^2^(Fo^2^)+(0.0100P)^2^+0.0000P] where P=(Fo^2^+2Fc^2^)/3'
_refine_ls_weighting_scheme calc
_refine_ls_wR_factor_gt 0.1249
_refine_ls_wR_factor_ref 0.1294
_reflns_number_gt 3087
_reflns_number_total 5221
_reflns_threshold_expression >2sigma(I)
_cod_data_source_file cg500898c_si_002.cif
_cod_data_source_block 3
_cod_depositor_comments
;
The following automatic conversions were performed:

'_symmetry_cell_setting' value 'Triclinic' changed to 'triclinic'
according to
/home/saulius/struct/COD-crude-data--automatic-downloads/rss-feeds/ACS/lib/dictionaries/cif_core.dic
dictionary named 'cif_core.dic' version 2.4.2 from 2011-04-26.

Automatic conversion script
Id: cif_fix_values 2281 2013-09-26 08:29:07Z andrius 

 Adding full bibliography for 4511930--4511934.cif.
;
_cod_original_sg_symbol_H-M P-1
_cod_database_code 4511932

loop_
_symmetry_equiv_pos_as_xyz
'x, y, z'
'-x, -y, -z'

loop_
_atom_site_label
_atom_site_type_symbol
_atom_site_fract_x
_atom_site_fract_y
_atom_site_fract_z
_atom_site_U_iso_or_equiv
_atom_site_adp_type
_atom_site_occupancy
_atom_site_symmetry_multiplicity
_atom_site_calc_flag
_atom_site_refinement_flags
Ag1 Ag 0.27722(9) 0.46035(5) 0.47052(6) 0.0676(3) Uani 1 1 d .
Ag2 Ag -0.5000 0.5000 0.0000 0.1463(7) Uani 1 2 d S
O1 O 0.3388(8) 0.0573(4) 0.6273(4) 0.0741(18) Uani 1 1 d .
C1 C 0.2703(10) -0.0157(6) 0.5417(7) 0.048(2) Uani 1 1 d .
C2 C 0.2393(9) 0.0004(6) 0.4488(6) 0.0432(19) Uani 1 1 d .
C3 C 0.1523(11) -0.0914(6) 0.3445(6) 0.055(2) Uani 1 1 d .
H3A H 0.2534 -0.1120 0.3145 0.067 Uiso 1 1 calc .
H3B H 0.0756 -0.0716 0.3008 0.067 Uiso 1 1 calc .
C4 C 0.0304(10) -0.1812(5) 0.3491(5) 0.050(2) Uani 1 1 d .
H4A H -0.0777 -0.1629 0.3730 0.060 Uiso 1 1 calc .
H4B H -0.0179 -0.2389 0.2812 0.060 Uiso 1 1 calc .
C5 C 0.1418(10) -0.2125(5) 0.4196(6) 0.054(2) Uani 1 1 d .
H5A H 0.0596 -0.2706 0.4210 0.065 Uiso 1 1 calc .
H5B H 0.2462 -0.2341 0.3938 0.065 Uiso 1 1 calc .
C6 C 0.2193(9) -0.1260(5) 0.5255(6) 0.045(2) Uani 1 1 d .
N11 N 0.2891(9) 0.3056(5) 0.3931(6) 0.0579(18) Uani 1 1 d .
C11 C 0.2875(10) 0.1469(6) 0.3997(7) 0.048(2) Uani 1 1 d .
C12 C 0.2914(9) 0.2511(5) 0.4445(6) 0.048(2) Uani 1 1 d .
H12 H 0.2958 0.2834 0.5133 0.058 Uiso 1 1 calc R
C13 C 0.2867(11) 0.2594(7) 0.2951(8) 0.065(3) Uani 1 1 d .
H13 H 0.2864 0.2972 0.2588 0.078 Uiso 1 1 calc R
C14 C 0.2845(11) 0.1562(7) 0.2447(7) 0.069(2) Uani 1 1 d .
H14 H 0.2838 0.1260 0.1763 0.083 Uiso 1 1 calc R
C15 C 0.2835(11) 0.1006(6) 0.2981(7) 0.063(2) Uani 1 1 d .
H15 H 0.2802 0.0316 0.2658 0.076 Uiso 1 1 calc R
C16 C 0.2934(9) 0.0996(6) 0.4685(6) 0.047(2) Uani 1 1 d .
H16 H 0.3430 0.1461 0.5373 0.056 Uiso 1 1 calc R
N21 N 0.2240(8) -0.4017(5) 0.5743(5) 0.0532(18) Uani 1 1 d .
C21 C 0.2195(10) -0.2272(6) 0.6268(7) 0.053(2) Uani 1 1 d .
C22 C 0.2393(9) -0.3205(6) 0.5572(6) 0.050(2) Uani 1 1 d .
H22 H 0.2640 -0.3256 0.4965 0.060 Uiso 1 1 calc R
C23 C 0.1870(11) -0.3974(7) 0.6592(8) 0.068(3) Uani 1 1 d .
H23 H 0.1737 -0.4554 0.6697 0.082 Uiso 1 1 calc R
C24 C 0.1678(11) -0.3079(8) 0.7328(7) 0.077(3) Uani 1 1 d .
H24 H 0.1409 -0.3060 0.7920 0.093 Uiso 1 1 calc R
C25 C 0.1885(10) -0.2217(6) 0.7180(7) 0.064(2) Uani 1 1 d .
H25 H 0.1819 -0.1603 0.7685 0.077 Uiso 1 1 calc R
C26 C 0.2449(9) -0.1341(5) 0.6124(6) 0.050(2) Uani 1 1 d .
H26 H 0.2842 -0.0721 0.6721 0.060 Uiso 1 1 calc R
S1A S 0.4615(3) 0.53811(18) 0.28361(18) 0.0605(6) Uani 1 1 d .
O1A O 0.4116(8) 0.4342(4) 0.2064(4) 0.0879(19) Uani 1 1 d .
O2A O 0.3627(7) 0.5505(4) 0.3627(4) 0.0782(17) Uani 1 1 d .
O3A O 0.6650(7) 0.5879(4) 0.3258(4) 0.0768(17) Uani 1 1 d .
N1A N -0.2038(11) 0.5416(8) 0.0790(6) 0.082(3) Uani 1 1 d .
C1A C -0.0716(16) 0.6143(7) 0.0803(7) 0.077(3) Uani 1 1 d .
H1A H -0.1092 0.6528 0.0491 0.093 Uiso 1 1 calc R
C2A C -0.1497(13) 0.4903(8) 0.1278(7) 0.084(3) Uani 1 1 d .
H2A H -0.2433 0.4404 0.1296 0.101 Uiso 1 1 calc R
C3A C 0.0358(12) 0.5066(7) 0.1756(6) 0.068(3) Uani 1 1 d .
H3A1 H 0.0662 0.4675 0.2076 0.081 Uiso 1 1 calc R
C4A C 0.1796(11) 0.5833(6) 0.1755(5) 0.046(2) Uani 1 1 d .
C5A C 0.1237(12) 0.6379(7) 0.1258(6) 0.057(2) Uani 1 1 d .
C6A C 0.2568(16) 0.7157(7) 0.1228(6) 0.074(3) Uani 1 1 d .
H6A H 0.2178 0.7519 0.0892 0.089 Uiso 1 1 calc R
C7A C 0.4413(15) 0.7378(7) 0.1688(7) 0.077(3) Uani 1 1 d .
H7A H 0.5310 0.7895 0.1670 0.093 Uiso 1 1 calc R
C8A C 0.4979(12) 0.6843(6) 0.2184(6) 0.061(2) Uani 1 1 d .
H8A H 0.6264 0.7018 0.2508 0.073 Uiso 1 1 calc R
C9A C 0.3763(11) 0.6079(6) 0.2223(5) 0.047(2) Uani 1 1 d .
O1W O 0.348(2) 0.2661(11) 0.0174(11) 0.303(7) Uiso 1 1 d .
C1M C 1.065(4) 0.112(2) -0.076(2) 0.395(15) Uiso 1 1 d .
O1M O 0.890(2) 0.1150(11) 0.0020(12) 0.325(7) Uiso 1 1 d .
O2W O 0.549(3) 0.9182(18) 0.0584(19) 0.501(13) Uiso 1 1 d .

loop_
_atom_site_aniso_label
_atom_site_aniso_U_11
_atom_site_aniso_U_22
_atom_site_aniso_U_33
_atom_site_aniso_U_23
_atom_site_aniso_U_13
_atom_site_aniso_U_12
Ag1 0.0634(5) 0.0528(4) 0.1017(6) 0.0436(4) 0.0263(4) 0.0267(3)
Ag2 0.0572(7) 0.2675(19) 0.0749(9) 0.0357(11) 0.0114(7) 0.0675(9)
O1 0.103(5) 0.046(4) 0.062(4) 0.023(3) 0.008(4) 0.013(4)
C1 0.041(5) 0.040(5) 0.072(6) 0.030(5) 0.019(5) 0.016(4)
C2 0.037(4) 0.043(5) 0.063(6) 0.031(5) 0.025(4) 0.017(4)
C3 0.060(5) 0.050(5) 0.059(6) 0.026(5) 0.017(5) 0.017(4)
C4 0.048(5) 0.039(5) 0.054(5) 0.015(4) 0.012(4) 0.012(4)
C5 0.057(5) 0.032(5) 0.064(6) 0.012(5) 0.021(5) 0.008(4)
C6 0.030(4) 0.042(5) 0.067(6) 0.028(5) 0.015(4) 0.014(4)
N11 0.062(5) 0.053(5) 0.070(5) 0.035(5) 0.025(4) 0.021(4)
C11 0.045(5) 0.046(5) 0.066(6) 0.033(5) 0.029(5) 0.013(4)
C12 0.050(5) 0.046(5) 0.066(6) 0.037(5) 0.024(4) 0.017(4)
C13 0.060(6) 0.068(7) 0.093(8) 0.058(7) 0.024(6) 0.022(5)
C14 0.069(6) 0.077(7) 0.060(6) 0.032(6) 0.021(5) 0.014(5)
C15 0.074(6) 0.059(6) 0.071(7) 0.038(6) 0.029(5) 0.024(5)
C16 0.043(5) 0.052(5) 0.059(5) 0.030(5) 0.026(4) 0.022(4)
N21 0.049(4) 0.062(5) 0.073(5) 0.048(4) 0.026(4) 0.021(4)
C21 0.040(5) 0.067(6) 0.069(6) 0.040(6) 0.022(5) 0.021(4)
C22 0.049(5) 0.051(5) 0.074(6) 0.044(5) 0.025(5) 0.021(4)
C23 0.067(6) 0.064(6) 0.102(8) 0.059(7) 0.025(6) 0.028(5)
C24 0.073(6) 0.105(8) 0.099(8) 0.077(7) 0.044(6) 0.035(6)
C25 0.067(6) 0.064(6) 0.076(7) 0.037(6) 0.030(5) 0.029(5)
C26 0.047(5) 0.043(5) 0.068(6) 0.028(5) 0.024(5) 0.020(4)
S1A 0.0652(16) 0.0615(16) 0.0597(16) 0.0301(14) 0.0152(14) 0.0244(13)
O1A 0.097(5) 0.066(4) 0.093(5) 0.032(4) 0.011(4) 0.031(4)
O2A 0.079(4) 0.112(5) 0.081(4) 0.066(4) 0.041(4) 0.041(4)
O3A 0.054(4) 0.096(4) 0.078(4) 0.038(4) 0.008(3) 0.029(3)
N1A 0.063(6) 0.129(8) 0.044(5) 0.025(6) 0.009(5) 0.046(6)
C1A 0.101(9) 0.072(7) 0.055(7) 0.022(6) 0.014(7) 0.039(6)
C2A 0.059(7) 0.123(9) 0.048(6) 0.027(7) 0.021(6) 0.002(6)
C3A 0.053(6) 0.091(7) 0.058(6) 0.033(6) 0.014(5) 0.021(5)
C4A 0.040(5) 0.059(5) 0.041(5) 0.025(5) 0.014(4) 0.008(4)
C5A 0.056(6) 0.078(7) 0.045(6) 0.028(5) 0.014(5) 0.035(5)
C6A 0.109(8) 0.057(6) 0.062(7) 0.034(6) 0.017(7) 0.025(6)
C7A 0.083(7) 0.062(7) 0.073(7) 0.030(6) 0.017(6) 0.000(6)
C8A 0.060(6) 0.055(6) 0.069(6) 0.034(5) 0.016(5) 0.009(5)
C9A 0.047(5) 0.049(5) 0.038(5) 0.011(4) 0.014(4) 0.015(4)

loop_
_atom_type_symbol
_atom_type_description
_atom_type_scat_dispersion_real
_atom_type_scat_dispersion_imag
_atom_type_scat_source
C C 0.0033 0.0016 'International Tables Vol C Tables 4.2.6.8 and 6.1.1.4'
H H 0.0000 0.0000 'International Tables Vol C Tables 4.2.6.8 and 6.1.1.4'
Ag Ag -0.8971 1.1015 'International Tables Vol C Tables 4.2.6.8 and 6.1.1.4'
N N 0.0061 0.0033 'International Tables Vol C Tables 4.2.6.8 and 6.1.1.4'
O O 0.0106 0.0060 'International Tables Vol C Tables 4.2.6.8 and 6.1.1.4'
S S 0.1246 0.1234 'International Tables Vol C Tables 4.2.6.8 and 6.1.1.4'

loop_
_geom_angle_atom_site_label_1
_geom_angle_atom_site_label_2
_geom_angle_atom_site_label_3
_geom_angle
_geom_angle_site_symmetry_1
_geom_angle_site_symmetry_3
N11 Ag1 N21 162.9(2) . 1_565
N11 Ag1 O2A 107.7(2) . .
N21 Ag1 O2A 88.9(2) 1_565 .
N11 Ag1 Ag1 90.10(17) . 2_666
N21 Ag1 Ag1 98.46(15) 1_565 2_666
O2A Ag1 Ag1 73.04(12) . 2_666
N1A Ag2 N1A 180.0(6) 2_465 .
O1 C1 C2 121.2(7) . .
O1 C1 C6 121.6(7) . .
C2 C1 C6 117.3(7) . .
C16 C2 C1 114.2(7) . .
C16 C2 C3 126.1(7) . .
C1 C2 C3 119.8(6) . .
C2 C3 C4 112.3(6) . .
C2 C3 H3A 109.2 . .
C4 C3 H3A 109.2 . .
C2 C3 H3B 109.2 . .
C4 C3 H3B 109.2 . .
H3A C3 H3B 107.9 . .
C5 C4 C3 111.2(6) . .
C5 C4 H4A 109.4 . .
C3 C4 H4A 109.4 . .
C5 C4 H4B 109.4 . .
C3 C4 H4B 109.4 . .
H4A C4 H4B 108.0 . .
C6 C5 C4 111.4(6) . .
C6 C5 H5A 109.3 . .
C4 C5 H5A 109.3 . .
C6 C5 H5B 109.3 . .
C4 C5 H5B 109.3 . .
H5A C5 H5B 108.0 . .
C26 C6 C5 126.5(7) . .
C26 C6 C1 113.8(7) . .
C5 C6 C1 119.6(7) . .
C13 N11 C12 118.3(7) . .
C13 N11 Ag1 123.5(6) . .
C12 N11 Ag1 118.2(6) . .
C15 C11 C12 117.7(7) . .
C15 C11 C16 126.9(7) . .
C12 C11 C16 115.5(7) . .
N11 C12 C11 123.1(7) . .
N11 C12 H12 118.5 . .
C11 C12 H12 118.5 . .
N11 C13 C14 122.4(8) . .
N11 C13 H13 118.8 . .
C14 C13 H13 118.8 . .
C15 C14 C13 118.7(8) . .
C15 C14 H14 120.7 . .
C13 C14 H14 120.7 . .
C11 C15 C14 119.9(8) . .
C11 C15 H15 120.0 . .
C14 C15 H15 120.0 . .
C2 C16 C11 130.9(7) . .
C2 C16 H16 114.5 . .
C11 C16 H16 114.5 . .
C23 N21 C22 120.3(7) . .
C23 N21 Ag1 118.3(6) . 1_545
C22 N21 Ag1 121.2(6) . 1_545
C22 C21 C25 116.9(7) . .
C22 C21 C26 123.9(8) . .
C25 C21 C26 119.0(8) . .
N21 C22 C21 122.6(7) . .
N21 C22 H22 118.7 . .
C21 C22 H22 118.7 . .
N21 C23 C24 120.9(8) . .
N21 C23 H23 119.5 . .
C24 C23 H23 119.5 . .
C25 C24 C23 119.9(8) . .
C25 C24 H24 120.1 . .
C23 C24 H24 120.1 . .
C24 C25 C21 119.3(8) . .
C24 C25 H25 120.3 . .
C21 C25 H25 120.3 . .
C6 C26 C21 129.2(7) . .
C6 C26 H26 115.4 . .
C21 C26 H26 115.4 . .
O1A S1A O3A 114.6(4) . .
O1A S1A O2A 112.7(4) . .
O3A S1A O2A 112.2(3) . .
O1A S1A C9A 105.8(3) . .
O3A S1A C9A 105.1(4) . .
O2A S1A C9A 105.5(3) . .
S1A O2A Ag1 138.6(3) . .
C1A N1A C2A 117.4(9) . .
C1A N1A Ag2 123.4(8) . .
C2A N1A Ag2 119.2(8) . .
N1A C1A C5A 124.1(9) . .
N1A C1A H1A 117.9 . .
C5A C1A H1A 117.9 . .
C3A C2A N1A 124.0(9) . .
C3A C2A H2A 118.0 . .
N1A C2A H2A 118.0 . .
C2A C3A C4A 119.0(8) . .
C2A C3A H3A1 120.5 . .
C4A C3A H3A1 120.5 . .
C5A C4A C9A 118.1(7) . .
C5A C4A C3A 117.3(8) . .
C9A C4A C3A 124.7(7) . .
C4A C5A C6A 120.9(8) . .
C4A C5A C1A 118.1(9) . .
C6A C5A C1A 120.9(8) . .
C7A C6A C5A 119.5(8) . .
C7A C6A H6A 120.2 . .
C5A C6A H6A 120.2 . .
C6A C7A C8A 119.9(9) . .
C6A C7A H7A 120.0 . .
C8A C7A H7A 120.0 . .
C9A C8A C7A 123.0(8) . .
C9A C8A H8A 118.5 . .
C7A C8A H8A 118.5 . .
C8A C9A C4A 118.5(7) . .
C8A C9A S1A 120.4(6) . .
C4A C9A S1A 121.0(6) . .

loop_
_geom_bond_atom_site_label_1
_geom_bond_atom_site_label_2
_geom_bond_distance
_geom_bond_site_symmetry_2
Ag1 N11 2.135(6) .
Ag1 N21 2.156(6) 1_565
Ag1 O2A 2.570(5) .
Ag1 Ag1 3.1351(13) 2_666
Ag2 N1A 2.157(7) 2_465
Ag2 N1A 2.157(7) .
O1 C1 1.228(8) .
C1 C2 1.496(10) .
C1 C6 1.517(9) .
C2 C16 1.344(8) .
C2 C3 1.513(10) .
C3 C4 1.500(9) .
C3 H3A 0.9700 .
C3 H3B 0.9700 .
C4 C5 1.513(9) .
C4 H4A 0.9700 .
C4 H4B 0.9700 .
C5 C6 1.494(10) .
C5 H5A 0.9700 .
C5 H5B 0.9700 .
C6 C26 1.342(9) .
N11 C13 1.332(9) .
N11 C12 1.330(8) .
C11 C15 1.376(10) .
C11 C12 1.404(9) .
C11 C16 1.468(9) .
C12 H12 0.9300 .
C13 C14 1.399(10) .
C13 H13 0.9300 .
C14 C15 1.368(10) .
C14 H14 0.9300 .
C15 H15 0.9300 .
C16 H16 0.9300 .
N21 C23 1.320(9) .
N21 C22 1.326(8) .
N21 Ag1 2.156(6) 1_545
C21 C22 1.400(10) .
C21 C25 1.392(10) .
C21 C26 1.472(9) .
C22 H22 0.9300 .
C23 C24 1.384(11) .
C23 H23 0.9300 .
C24 C25 1.374(10) .
C24 H24 0.9300 .
C25 H25 0.9300 .
C26 H26 0.9300 .
S1A O1A 1.424(6) .
S1A O3A 1.453(5) .
S1A O2A 1.458(5) .
S1A C9A 1.781(7) .
N1A C1A 1.308(10) .
N1A C2A 1.325(11) .
C1A C5A 1.407(11) .
C1A H1A 0.9300 .
C2A C3A 1.370(11) .
C2A H2A 0.9300 .
C3A C4A 1.409(9) .
C3A H3A1 0.9300 .
C4A C5A 1.385(9) .
C4A C9A 1.418(9) .
C5A C6A 1.394(10) .
C6A C7A 1.339(10) .
C6A H6A 0.9300 .
C7A C8A 1.371(10) .
C7A H7A 0.9300 .
C8A C9A 1.341(9) .
C8A H8A 0.9300 .
C1M O1M 1.87(3) .

loop_
_geom_torsion_atom_site_label_1
_geom_torsion_atom_site_label_2
_geom_torsion_atom_site_label_3
_geom_torsion_atom_site_label_4
_geom_torsion
_geom_torsion_site_symmetry_1
O1 C1 C2 C16 0.3(10) .
C6 C1 C2 C16 -177.9(6) .
O1 C1 C2 C3 -179.3(7) .
C6 C1 C2 C3 2.6(9) .
C16 C2 C3 C4 -153.9(6) .
C1 C2 C3 C4 25.6(9) .
C2 C3 C4 C5 -56.7(8) .
C3 C4 C5 C6 59.1(8) .
C4 C5 C6 C26 147.3(7) .
C4 C5 C6 C1 -30.3(9) .
O1 C1 C6 C26 4.0(10) .
C2 C1 C6 C26 -177.8(6) .
O1 C1 C6 C5 -178.1(7) .
C2 C1 C6 C5 0.0(9) .
N21 Ag1 N11 C13 150.0(7) 1_565
O2A Ag1 N11 C13 -17.3(7) .
Ag1 Ag1 N11 C13 -89.5(6) 2_666
N21 Ag1 N11 C12 -27.2(11) 1_565
O2A Ag1 N11 C12 165.5(5) .
Ag1 Ag1 N11 C12 93.3(5) 2_666
C13 N11 C12 C11 -1.3(11) .
Ag1 N11 C12 C11 176.0(5) .
C15 C11 C12 N11 0.8(11) .
C16 C11 C12 N11 179.2(6) .
C12 N11 C13 C14 0.7(12) .
Ag1 N11 C13 C14 -176.6(5) .
N11 C13 C14 C15 0.5(13) .
C12 C11 C15 C14 0.3(11) .
C16 C11 C15 C14 -177.8(7) .
C13 C14 C15 C11 -1.0(12) .
C1 C2 C16 C11 179.8(6) .
C3 C2 C16 C11 -0.7(12) .
C15 C11 C16 C2 -23.3(12) .
C12 C11 C16 C2 158.5(7) .
C23 N21 C22 C21 0.7(11) .
Ag1 N21 C22 C21 -175.1(5) 1_545
C25 C21 C22 N21 2.0(11) .
C26 C21 C22 N21 176.9(6) .
C22 N21 C23 C24 -1.5(12) .
Ag1 N21 C23 C24 174.4(6) 1_545
N21 C23 C24 C25 -0.4(13) .
C23 C24 C25 C21 3.1(12) .
C22 C21 C25 C24 -3.8(11) .
C26 C21 C25 C24 -178.9(7) .
C5 C6 C26 C21 5.4(12) .
C1 C6 C26 C21 -176.9(6) .
C22 C21 C26 C6 27.5(12) .
C25 C21 C26 C6 -157.7(7) .
O1A S1A O2A Ag1 44.2(6) .
O3A S1A O2A Ag1 -86.9(5) .
C9A S1A O2A Ag1 159.2(4) .
N11 Ag1 O2A S1A -21.1(6) .
N21 Ag1 O2A S1A 162.6(5) 1_565
Ag1 Ag1 O2A S1A 63.4(5) 2_666
N1A Ag2 N1A C1A 154(100) 2_465
N1A Ag2 N1A C2A -25(100) 2_465
C2A N1A C1A C5A 3.1(14) .
Ag2 N1A C1A C5A -175.7(6) .
C1A N1A C2A C3A -2.5(14) .
Ag2 N1A C2A C3A 176.3(6) .
N1A C2A C3A C4A 1.2(14) .
C2A C3A C4A C5A -0.4(12) .
C2A C3A C4A C9A 179.8(7) .
C9A C4A C5A C6A -0.8(12) .
C3A C4A C5A C6A 179.4(7) .
C9A C4A C5A C1A -179.3(7) .
C3A C4A C5A C1A 0.9(11) .
N1A C1A C5A C4A -2.4(14) .
N1A C1A C5A C6A 179.1(9) .
C4A C5A C6A C7A 0.0(13) .
C1A C5A C6A C7A 178.5(8) .
C5A C6A C7A C8A -0.2(14) .
C6A C7A C8A C9A 1.1(14) .
C7A C8A C9A C4A -1.9(12) .
C7A C8A C9A S1A 177.3(7) .
C5A C4A C9A C8A 1.6(11) .
C3A C4A C9A C8A -178.6(7) .
C5A C4A C9A S1A -177.5(6) .
C3A C4A C9A S1A 2.2(11) .
O1A S1A C9A C8A -118.2(7) .
O3A S1A C9A C8A 3.5(7) .
O2A S1A C9A C8A 122.2(6) .
O1A S1A C9A C4A 61.0(7) .
O3A S1A C9A C4A -177.3(6) .
O2A S1A C9A C4A -58.6(7) .
